data_2225901
loop_
_publ_author_name
'Selig, Roland'
'Schollmeyer, Dieter'
'Albrecht, Wolfgang'
'Laufer, Stefan'

_publ_section_title
;
 2-(4-Fluorophenyl)-<i>N</i>-{4-[6-(4-fluorophenyl)-2,3-dihydroimidazo[2,1-<i>b</i>][1,3]thiazol-5-yl]pyridin-2-yl}acetamide
;
_journal_coeditor_code IM2189
_journal_issue 5
_journal_name_full 'Acta Crystallographica Section E'
_journal_page_first o1132
_journal_paper_doi 10.1107/S1600536810012766
_journal_volume 66
_journal_year 2010
_chemical_formula_iupac 'C24 H18 F2 N4 O S'
_chemical_formula_moiety 'C24 H18 F2 N4 O S'
_chemical_formula_sum 'C24 H18 F2 N4 O S'
_chemical_formula_weight 448.48
_chemical_name_systematic
;
2-(4-Fluorophenyl)-<i>N</i>-{4-[6-(4-fluorophenyl)-2,3-
dihydroimidazo[2,1-<i>b</i>][1,3]thiazol-5-yl]pyridin-2-yl}acetamide
;
_space_group_IT_number 9
_symmetry_cell_setting monoclinic
_symmetry_space_group_name_Hall 'C -2yc'
_symmetry_space_group_name_H-M 'C 1 c 1'
_atom_sites_solution_hydrogens geom
_atom_sites_solution_primary direct
_atom_sites_solution_secondary difmap
_audit_creation_method SHELXL-97
_cell_angle_alpha 90.00
_cell_angle_beta 91.523(2)
_cell_angle_gamma 90.00
_cell_formula_units_Z 4
_cell_length_a 4.9179(3)
_cell_length_b 23.5920(10)
_cell_length_c 18.4834(9)
_cell_measurement_reflns_used 3757
_cell_measurement_temperature 173(2)
_cell_measurement_theta_max 26.4
_cell_measurement_theta_min 2.2
_cell_volume 2143.74(19)
_computing_cell_refinement 'APEX2 (Bruker, 2006)'
_computing_data_collection 'APEX2 (Bruker, 2006)'
_computing_data_reduction 'APEX2 (Bruker, 2006)'
_computing_molecular_graphics 'PLATON (Spek, 2009)'
_computing_publication_material 'PLATON (Spek, 2009)'
_computing_structure_refinement 'SHELXL97 (Sheldrick, 2008)'
_computing_structure_solution 'SIR97 (Altomare <i>et al.</i>,  1999)'
_diffrn_ambient_temperature 173(2)
_diffrn_measured_fraction_theta_full 0.976
_diffrn_measured_fraction_theta_max 0.976
_diffrn_measurement_device '\k-geometry diffractometer'
_diffrn_measurement_device_type 'Bruker SMART APEXII'
_diffrn_measurement_method 'CCD scan'
_diffrn_radiation_monochromator graphite
_diffrn_radiation_type MoK\a
_diffrn_radiation_wavelength 0.71073
_diffrn_reflns_av_R_equivalents 0.0282
_diffrn_reflns_av_sigmaI/netI 0.0440
_diffrn_reflns_limit_h_max 6
_diffrn_reflns_limit_h_min -6
_diffrn_reflns_limit_k_max 28
_diffrn_reflns_limit_k_min -30
_diffrn_reflns_limit_l_max 24
_diffrn_reflns_limit_l_min -23
_diffrn_reflns_number 10277
_diffrn_reflns_theta_full 28.18
_diffrn_reflns_theta_max 28.18
_diffrn_reflns_theta_min 1.73
_exptl_absorpt_coefficient_mu 0.193
_exptl_absorpt_correction_type none
_exptl_crystal_colour yellow
_exptl_crystal_density_diffrn 1.390
_exptl_crystal_density_method 'not measured'
_exptl_crystal_description plate
_exptl_crystal_F_000 928
_exptl_crystal_size_max 0.35
_exptl_crystal_size_mid 0.16
_exptl_crystal_size_min 0.08
_refine_diff_density_max 0.232
_refine_diff_density_min -0.203
_refine_ls_abs_structure_details 'Flack (1983), 2197 Friedel pairs'
_refine_ls_abs_structure_Flack 0.07(6)
_refine_ls_extinction_method none
_refine_ls_goodness_of_fit_ref 1.025
_refine_ls_hydrogen_treatment constr
_refine_ls_matrix_type full
_refine_ls_number_parameters 298
_refine_ls_number_reflns 4846
_refine_ls_number_restraints 2
_refine_ls_restrained_S_all 1.025
_refine_ls_R_factor_all 0.0490
_refine_ls_R_factor_gt 0.0382
_refine_ls_shift/su_max 0.001
_refine_ls_shift/su_mean 0.000
_refine_ls_structure_factor_coef Fsqd
_refine_ls_weighting_details 'calc w=1/[\s^2^(Fo^2^)+(0.0433P)^2^+0.4891P] where P=(Fo^2^+2Fc^2^)/3'
_refine_ls_weighting_scheme calc
_refine_ls_wR_factor_obs 0.0853
_refine_ls_wR_factor_ref 0.0903
_reflns_number_gt 4129
_reflns_number_total 4846
_reflns_threshold_expression I>2sigma(I)
_cod_data_source_file im2189.cif
_cod_data_source_block I
_cod_original_cell_volume 2143.8(2)
_cod_original_sg_symbol_H-M 'C c'
_cod_database_code 2225901
_cod_database_fobs_code 2225901

loop_
_symmetry_equiv_pos_as_xyz
'x, y, z'
'x, -y, z+1/2'
'x+1/2, y+1/2, z'
'x+1/2, -y+1/2, z+1/2'

loop_
_atom_site_type_symbol
_atom_site_label
_atom_site_fract_x
_atom_site_fract_y
_atom_site_fract_z
_atom_site_U_iso_or_equiv
_atom_site_adp_type
_atom_site_calc_flag
_atom_site_refinement_flags
_atom_site_occupancy
_atom_site_disorder_assembly
_atom_site_disorder_group
S S1 0.82180(11) 0.16231(2) -0.12400(3) 0.03583(14) Uani d . 1 . .
F F1A -0.3136(9) -0.09848(19) 0.2022(2) 0.0837(13) Uani d P 0.75 A 1
F F1B -0.454(3) -0.0837(5) 0.1902(9) 0.086(4) Uani d P 0.25 A 2
F F2 0.7391(4) 0.53748(6) 0.01213(10) 0.0609(4) Uani d . 1 . .
C C2 0.6645(6) 0.11864(10) -0.05475(12) 0.0420(6) Uani d . 1 . .
H H2A 0.4683 0.1135 -0.0662 0.050 Uiso calc R 1 . .
H H2B 0.7517 0.0808 -0.0525 0.050 Uiso calc R 1 . .
C C3 0.7039(6) 0.14935(9) 0.01721(11) 0.0386(6) Uani d . 1 . .
H H3A 0.5578 0.1394 0.0508 0.046 Uiso calc R 1 . .
H H3B 0.8821 0.1398 0.0402 0.046 Uiso calc R 1 . .
N N3A 0.6911(4) 0.20911(7) -0.00241(9) 0.0294(4) Uani d . 1 . .
C C4 0.6770(4) 0.26014(9) 0.03519(10) 0.0277(4) Uani d . 1 . .
C C5 0.7275(4) 0.30126(9) -0.01557(10) 0.0266(4) Uani d . 1 . .
N N6 0.7779(4) 0.27699(7) -0.08266(8) 0.0302(4) Uani d . 1 . .
C C6A 0.7576(5) 0.22229(9) -0.07094(10) 0.0301(4) Uani d . 1 . .
C C7 0.6335(4) 0.26246(8) 0.11346(10) 0.0264(4) Uani d . 1 . .
C C8 0.4394(4) 0.22883(9) 0.14539(10) 0.0265(4) Uani d . 1 . .
H H8 0.3224 0.2053 0.1167 0.032 Uiso calc R 1 . .
C C9 0.4195(4) 0.23019(9) 0.22064(10) 0.0251(4) Uani d . 1 . .
N N10 0.5728(4) 0.26393(7) 0.26344(9) 0.0289(4) Uani d . 1 . .
C C11 0.7533(5) 0.29740(9) 0.23135(11) 0.0313(5) Uani d . 1 . .
H H11 0.8601 0.3222 0.2610 0.038 Uiso calc R 1 . .
C C12 0.7934(4) 0.29797(9) 0.15769(10) 0.0281(4) Uani d . 1 . .
H H12 0.9266 0.3220 0.1375 0.034 Uiso calc R 1 . .
N N13 0.2423(4) 0.19595(7) 0.25989(8) 0.0269(4) Uani d . 1 . .
H H13 0.2720 0.2071 0.3102 0.032 Uiso d R 1 . .
C C14 0.0701(4) 0.15550(9) 0.23346(11) 0.0289(4) Uani d . 1 . .
O O15 0.0457(4) 0.14302(8) 0.16963(8) 0.0429(4) Uani d . 1 . .
C C16 -0.0944(5) 0.12612(10) 0.29138(11) 0.0328(5) Uani d . 1 . .
H H16A 0.0147 0.1247 0.3371 0.039 Uiso calc R 1 . .
H H16B -0.2605 0.1485 0.3002 0.039 Uiso calc R 1 . .
C C17 -0.1743(5) 0.06690(10) 0.26956(11) 0.0339(5) Uani d . 1 A .
C C18 -0.3773(6) 0.05731(15) 0.21804(14) 0.0533(7) Uani d . 1 . .
H H18 -0.4780 0.0881 0.1979 0.064 Uiso calc R 1 . .
C C19 -0.4342(8) 0.00127(19) 0.19545(17) 0.0757(12) Uani d . 1 A .
H H19 -0.5744 -0.0061 0.1604 0.091 Uiso calc R 1 . .
C C20 -0.2856(9) -0.04181(15) 0.22459(18) 0.0753(12) Uani d . 1 . .
C C21 -0.0855(9) -0.03416(13) 0.27436(18) 0.0693(10) Uani d . 1 A .
H H21 0.0149 -0.0654 0.2934 0.083 Uiso calc R 1 . .
C C22 -0.0297(6) 0.02066(11) 0.29714(14) 0.0496(7) Uani d . 1 . .
H H22 0.1109 0.0268 0.3325 0.060 Uiso calc R 1 A .
C C23 0.7289(4) 0.36344(8) -0.00730(10) 0.0254(4) Uani d . 1 . .
C C24 0.5520(5) 0.39102(9) 0.03857(11) 0.0312(5) Uani d . 1 . .
H H24 0.4270 0.3695 0.0656 0.037 Uiso calc R 1 . .
C C25 0.5560(5) 0.44968(10) 0.04538(12) 0.0379(5) Uani d . 1 . .
H H25 0.4361 0.4684 0.0770 0.045 Uiso calc R 1 . .
C C26 0.7373(5) 0.47988(9) 0.00533(12) 0.0371(5) Uani d . 1 . .
C C27 0.9136(5) 0.45469(10) -0.04073(12) 0.0383(5) Uani d . 1 . .
H H27 1.0359 0.4768 -0.0680 0.046 Uiso calc R 1 . .
C C28 0.9095(5) 0.39598(9) -0.04675(11) 0.0320(5) Uani d . 1 . .
H H28 1.0316 0.3777 -0.0782 0.038 Uiso calc R 1 . .

loop_
_atom_site_aniso_label
_atom_site_aniso_U_11
_atom_site_aniso_U_22
_atom_site_aniso_U_33
_atom_site_aniso_U_12
_atom_site_aniso_U_13
_atom_site_aniso_U_23
S1 0.0618(4) 0.0249(2) 0.0210(2) -0.0009(3) 0.0078(2) -0.0022(2)
F1A 0.123(4) 0.061(3) 0.068(2) -0.052(2) 0.019(2) -0.0149(17)
F1B 0.110(10) 0.033(5) 0.113(9) -0.036(6) -0.005(8) -0.016(5)
F2 0.0845(12) 0.0243(7) 0.0745(11) -0.0014(8) 0.0124(9) -0.0004(7)
C2 0.0714(18) 0.0268(11) 0.0284(11) -0.0066(11) 0.0095(11) 0.0002(9)
C3 0.0685(17) 0.0239(11) 0.0234(10) -0.0072(11) 0.0050(10) 0.0033(8)
N3A 0.0477(11) 0.0230(8) 0.0177(7) -0.0027(8) 0.0049(7) 0.0016(6)
C4 0.0364(11) 0.0260(10) 0.0209(9) -0.0048(9) 0.0041(8) 0.0005(7)
C5 0.0344(11) 0.0265(10) 0.0191(9) -0.0031(9) 0.0051(8) -0.0002(7)
N6 0.0458(11) 0.0254(9) 0.0196(8) -0.0018(8) 0.0061(7) 0.0011(7)
C6A 0.0454(12) 0.0294(11) 0.0158(8) -0.0029(10) 0.0046(8) -0.0009(8)
C7 0.0362(11) 0.0262(11) 0.0170(9) 0.0029(9) 0.0032(8) 0.0011(7)
C8 0.0326(11) 0.0267(10) 0.0201(9) -0.0020(9) 0.0025(8) -0.0009(7)
C9 0.0321(11) 0.0240(10) 0.0194(9) 0.0031(8) 0.0056(8) 0.0002(7)
N10 0.0414(11) 0.0277(9) 0.0179(7) -0.0015(8) 0.0048(7) -0.0015(6)
C11 0.0441(13) 0.0263(10) 0.0235(9) -0.0045(9) 0.0013(9) -0.0043(8)
C12 0.0356(11) 0.0241(10) 0.0249(9) -0.0017(9) 0.0046(8) 0.0001(8)
N13 0.0374(10) 0.0265(9) 0.0172(7) -0.0021(8) 0.0071(7) 0.0009(6)
C14 0.0314(11) 0.0313(11) 0.0240(9) 0.0022(9) 0.0015(8) 0.0049(8)
O15 0.0533(10) 0.0536(11) 0.0219(7) -0.0213(8) 0.0002(7) 0.0032(7)
C16 0.0371(12) 0.0358(12) 0.0259(10) -0.0019(9) 0.0075(8) 0.0047(8)
C17 0.0352(12) 0.0410(13) 0.0260(9) -0.0113(10) 0.0089(8) 0.0041(9)
C18 0.0392(14) 0.080(2) 0.0405(14) -0.0095(14) 0.0002(11) -0.0043(13)
C19 0.069(2) 0.118(3) 0.0396(15) -0.054(2) 0.0048(15) -0.0204(18)
C20 0.117(3) 0.058(2) 0.0525(18) -0.054(2) 0.027(2) -0.0082(15)
C21 0.112(3) 0.0334(15) 0.0633(18) -0.0212(16) 0.0105(19) 0.0129(13)
C22 0.0641(18) 0.0387(14) 0.0457(14) -0.0164(13) -0.0073(12) 0.0132(11)
C23 0.0330(10) 0.0254(10) 0.0177(8) -0.0011(9) -0.0014(7) 0.0018(7)
C24 0.0357(12) 0.0290(11) 0.0291(10) -0.0002(9) 0.0056(9) 0.0063(8)
C25 0.0435(13) 0.0351(12) 0.0352(12) 0.0086(10) 0.0053(10) 0.0003(9)
C26 0.0521(14) 0.0205(10) 0.0384(12) -0.0024(10) -0.0036(10) 0.0018(9)
C27 0.0468(14) 0.0334(12) 0.0348(11) -0.0126(10) 0.0026(10) 0.0074(9)
C28 0.0381(13) 0.0320(12) 0.0263(10) -0.0046(9) 0.0058(9) -0.0004(8)

loop_
_atom_type_symbol
_atom_type_description
_atom_type_scat_dispersion_real
_atom_type_scat_dispersion_imag
_atom_type_scat_source
C C 0.0033 0.0016 'International Tables Vol C Tables 4.2.6.8 and 6.1.1.4'
H H 0.0000 0.0000 'International Tables Vol C Tables 4.2.6.8 and 6.1.1.4'
F F 0.0171 0.0103 'International Tables Vol C Tables 4.2.6.8 and 6.1.1.4'
N N 0.0061 0.0033 'International Tables Vol C Tables 4.2.6.8 and 6.1.1.4'
O O 0.0106 0.0060 'International Tables Vol C Tables 4.2.6.8 and 6.1.1.4'
S S 0.1246 0.1234 'International Tables Vol C Tables 4.2.6.8 and 6.1.1.4'

loop_
_geom_angle_atom_site_label_1
_geom_angle_atom_site_label_2
_geom_angle_atom_site_label_3
_geom_angle_site_symmetry_1
_geom_angle_site_symmetry_3
_geom_angle
_geom_angle_publ_flag
C6A S1 C2 . . 88.70(10) ?
C3 C2 S1 . . 107.26(15) ?
C3 C2 H2A . . 110.3 ?
S1 C2 H2A . . 110.3 ?
C3 C2 H2B . . 110.3 ?
S1 C2 H2B . . 110.3 ?
H2A C2 H2B . . 108.5 ?
N3A C3 C2 . . 103.86(16) ?
N3A C3 H3A . . 111.0 ?
C2 C3 H3A . . 111.0 ?
N3A C3 H3B . . 111.0 ?
C2 C3 H3B . . 111.0 ?
H3A C3 H3B . . 109.0 ?
C6A N3A C4 . . 106.57(16) ?
C6A N3A C3 . . 116.46(17) ?
C4 N3A C3 . . 135.62(17) ?
C5 C4 N3A . . 104.88(17) ?
C5 C4 C7 . . 132.72(19) ?
N3A C4 C7 . . 122.28(17) ?
C4 C5 N6 . . 110.87(18) ?
C4 C5 C23 . . 129.10(17) ?
N6 C5 C23 . . 120.02(16) ?
C6A N6 C5 . . 103.95(15) ?
N6 C6A N3A . . 113.68(17) ?
N6 C6A S1 . . 133.22(15) ?
N3A C6A S1 . . 112.93(15) ?
C8 C7 C12 . . 118.51(17) ?
C8 C7 C4 . . 121.22(18) ?
C12 C7 C4 . . 120.25(18) ?
C7 C8 C9 . . 118.56(18) ?
C7 C8 H8 . . 120.7 ?
C9 C8 H8 . . 120.7 ?
N10 C9 C8 . . 123.24(19) ?
N10 C9 N13 . . 112.57(16) ?
C8 C9 N13 . . 124.18(18) ?
C11 N10 C9 . . 117.27(16) ?
N10 C11 C12 . . 123.80(19) ?
N10 C11 H11 . . 118.1 ?
C12 C11 H11 . . 118.1 ?
C11 C12 C7 . . 118.56(19) ?
C11 C12 H12 . . 120.7 ?
C7 C12 H12 . . 120.7 ?
C14 N13 C9 . . 127.44(16) ?
C14 N13 H13 . . 127.6 ?
C9 N13 H13 . . 105.0 ?
O15 C14 N13 . . 124.24(19) ?
O15 C14 C16 . . 121.9(2) ?
N13 C14 C16 . . 113.82(17) ?
C17 C16 C14 . . 111.93(17) ?
C17 C16 H16A . . 109.2 ?
C14 C16 H16A . . 109.2 ?
C17 C16 H16B . . 109.2 ?
C14 C16 H16B . . 109.2 ?
H16A C16 H16B . . 107.9 ?
C18 C17 C22 . . 118.5(3) ?
C18 C17 C16 . . 121.1(2) ?
C22 C17 C16 . . 120.2(2) ?
C17 C18 C19 . . 119.4(3) ?
C17 C18 H18 . . 120.3 ?
C19 C18 H18 . . 120.3 ?
C20 C19 C18 . . 119.0(3) ?
C20 C19 H19 . . 120.5 ?
C18 C19 H19 . . 120.5 ?
C21 C20 C19 . . 123.3(3) ?
C21 C20 F1A . . 113.2(4) ?
C19 C20 F1A . . 123.3(4) ?
C21 C20 F1B . . 143.6(7) ?
C19 C20 F1B . . 92.4(6) ?
C20 C21 C22 . . 118.0(3) ?
C20 C21 H21 . . 121.0 ?
C22 C21 H21 . . 121.0 ?
C21 C22 C17 . . 121.7(3) ?
C21 C22 H22 . . 119.2 ?
C17 C22 H22 . . 119.2 ?
C24 C23 C28 . . 118.57(19) ?
C24 C23 C5 . . 121.78(19) ?
C28 C23 C5 . . 119.65(19) ?
C25 C24 C23 . . 120.9(2) ?
C25 C24 H24 . . 119.6 ?
C23 C24 H24 . . 119.6 ?
C26 C25 C24 . . 118.4(2) ?
C26 C25 H25 . . 120.8 ?
C24 C25 H25 . . 120.8 ?
F2 C26 C27 . . 119.2(2) ?
F2 C26 C25 . . 118.0(2) ?
C27 C26 C25 . . 122.8(2) ?
C26 C27 C28 . . 118.4(2) ?
C26 C27 H27 . . 120.8 ?
C28 C27 H27 . . 120.8 ?
C27 C28 C23 . . 121.0(2) ?
C27 C28 H28 . . 119.5 ?
C23 C28 H28 . . 119.5 ?

loop_
_geom_bond_atom_site_label_1
_geom_bond_atom_site_label_2
_geom_bond_site_symmetry_2
_geom_bond_distance
_geom_bond_publ_flag
S1 C6A . 1.755(2) ?
S1 C2 . 1.831(2) ?
F1A C20 . 1.405(5) ?
F1B C20 . 1.429(13) ?
F2 C26 . 1.365(2) ?
C2 C3 . 1.522(3) ?
C2 H2A . 0.9900 ?
C2 H2B . 0.9900 ?
C3 N3A . 1.457(3) ?
C3 H3A . 0.9900 ?
C3 H3B . 0.9900 ?
N3A C6A . 1.353(2) ?
N3A C4 . 1.393(3) ?
C4 C5 . 1.377(3) ?
C4 C7 . 1.469(3) ?
C5 N6 . 1.394(2) ?
C5 C23 . 1.475(3) ?
N6 C6A . 1.313(3) ?
C7 C8 . 1.385(3) ?
C7 C12 . 1.398(3) ?
C8 C9 . 1.397(3) ?
C8 H8 . 0.9500 ?
C9 N10 . 1.340(3) ?
C9 N13 . 1.405(3) ?
N10 C11 . 1.338(3) ?
C11 C12 . 1.381(3) ?
C11 H11 . 0.9500 ?
C12 H12 . 0.9500 ?
N13 C14 . 1.358(3) ?
N13 H13 . 0.9732 ?
C14 O15 . 1.219(2) ?
C14 C16 . 1.526(3) ?
C16 C17 . 1.503(3) ?
C16 H16A . 0.9900 ?
C16 H16B . 0.9900 ?
C17 C18 . 1.380(3) ?
C17 C22 . 1.391(4) ?
C18 C19 . 1.412(5) ?
C18 H18 . 0.9500 ?
C19 C20 . 1.355(6) ?
C19 H19 . 0.9500 ?
C20 C21 . 1.341(5) ?
C21 C22 . 1.385(4) ?
C21 H21 . 0.9500 ?
C22 H22 . 0.9500 ?
C23 C24 . 1.392(3) ?
C23 C28 . 1.394(3) ?
C24 C25 . 1.390(3) ?
C24 H24 . 0.9500 ?
C25 C26 . 1.373(3) ?
C25 H25 . 0.9500 ?
C26 C27 . 1.367(4) ?
C27 C28 . 1.390(3) ?
C27 H27 . 0.9500 ?
C28 H28 . 0.9500 ?

loop_
_geom_hbond_atom_site_label_D
_geom_hbond_atom_site_label_H
_geom_hbond_atom_site_label_A
_geom_hbond_site_symmetry_A
_geom_hbond_distance_DH
_geom_hbond_distance_HA
_geom_hbond_distance_DA
_geom_hbond_angle_DHA
N13 H13 N6 4_455 0.97 2.02 2.980(2) 171
C8 H8 O15 . 0.95 2.24 2.845(3) 120

loop_
_geom_torsion_atom_site_label_1
_geom_torsion_atom_site_label_2
_geom_torsion_atom_site_label_3
_geom_torsion_atom_site_label_4
_geom_torsion_site_symmetry_1
_geom_torsion_site_symmetry_2
_geom_torsion_site_symmetry_3
_geom_torsion_site_symmetry_4
_geom_torsion
_geom_torsion_publ_flag
C6A S1 C2 C3 . . . . -27.8(2) ?
S1 C2 C3 N3A . . . . 33.4(2) ?
C2 C3 N3A C6A . . . . -25.1(3) ?
C2 C3 N3A C4 . . . . 170.3(2) ?
C6A N3A C4 C5 . . . . 2.2(2) ?
C3 N3A C4 C5 . . . . 167.9(3) ?
C6A N3A C4 C7 . . . . -174.4(2) ?
C3 N3A C4 C7 . . . . -8.7(4) ?
N3A C4 C5 N6 . . . . -1.3(2) ?
C7 C4 C5 N6 . . . . 174.8(2) ?
N3A C4 C5 C23 . . . . 177.6(2) ?
C7 C4 C5 C23 . . . . -6.3(4) ?
C4 C5 N6 C6A . . . . -0.2(3) ?
C23 C5 N6 C6A . . . . -179.2(2) ?
C5 N6 C6A N3A . . . . 1.7(3) ?
C5 N6 C6A S1 . . . . -173.1(2) ?
C4 N3A C6A N6 . . . . -2.5(3) ?
C3 N3A C6A N6 . . . . -171.4(2) ?
C4 N3A C6A S1 . . . . 173.32(16) ?
C3 N3A C6A S1 . . . . 4.5(3) ?
C2 S1 C6A N6 . . . . -170.9(3) ?
C2 S1 C6A N3A . . . . 14.27(19) ?
C5 C4 C7 C8 . . . . 140.0(2) ?
N3A C4 C7 C8 . . . . -44.5(3) ?
C5 C4 C7 C12 . . . . -41.6(4) ?
N3A C4 C7 C12 . . . . 133.9(2) ?
C12 C7 C8 C9 . . . . -2.5(3) ?
C4 C7 C8 C9 . . . . 175.9(2) ?
C7 C8 C9 N10 . . . . 2.4(3) ?
C7 C8 C9 N13 . . . . -176.35(19) ?
C8 C9 N10 C11 . . . . -0.3(3) ?
N13 C9 N10 C11 . . . . 178.53(19) ?
C9 N10 C11 C12 . . . . -1.5(3) ?
N10 C11 C12 C7 . . . . 1.3(3) ?
C8 C7 C12 C11 . . . . 0.9(3) ?
C4 C7 C12 C11 . . . . -177.6(2) ?
N10 C9 N13 C14 . . . . -176.67(19) ?
C8 C9 N13 C14 . . . . 2.2(3) ?
C9 N13 C14 O15 . . . . 0.0(4) ?
C9 N13 C14 C16 . . . . -179.99(19) ?
O15 C14 C16 C17 . . . . 27.2(3) ?
N13 C14 C16 C17 . . . . -152.78(19) ?
C14 C16 C17 C18 . . . . -74.3(3) ?
C14 C16 C17 C22 . . . . 100.8(2) ?
C22 C17 C18 C19 . . . . 0.6(4) ?
C16 C17 C18 C19 . . . . 175.8(2) ?
C17 C18 C19 C20 . . . . -0.6(4) ?
C18 C19 C20 C21 . . . . 0.1(5) ?
C18 C19 C20 F1A . . . . -175.5(3) ?
C18 C19 C20 F1B . . . . 172.8(7) ?
C19 C20 C21 C22 . . . . 0.3(5) ?
F1A C20 C21 C22 . . . . 176.3(3) ?
F1B C20 C21 C22 . . . . -167.3(12) ?
C20 C21 C22 C17 . . . . -0.2(5) ?
C18 C17 C22 C21 . . . . -0.2(4) ?
C16 C17 C22 C21 . . . . -175.4(3) ?
C4 C5 C23 C24 . . . . -34.4(3) ?
N6 C5 C23 C24 . . . . 144.5(2) ?
C4 C5 C23 C28 . . . . 146.3(2) ?
N6 C5 C23 C28 . . . . -34.9(3) ?
C28 C23 C24 C25 . . . . -0.4(3) ?
C5 C23 C24 C25 . . . . -179.7(2) ?
C23 C24 C25 C26 . . . . 0.5(3) ?
C24 C25 C26 F2 . . . . 179.8(2) ?
C24 C25 C26 C27 . . . . 0.0(4) ?
F2 C26 C27 C28 . . . . 179.8(2) ?
C25 C26 C27 C28 . . . . -0.4(4) ?
C26 C27 C28 C23 . . . . 0.5(3) ?
C24 C23 C28 C27 . . . . -0.1(3) ?
C5 C23 C28 C27 . . . . 179.3(2) ?
